data_7129112
loop_
_publ_author_name
'Taylor, Lauren L. K.'
'Vitorica-Yrezabal, I\~nigo J'
'Borilovi\'c, Ivana'
'Tuna, Floriana'
'Riddell, Imogen A.'

_publ_section_title
;
 Self-assembly of a trigonal bipyramidal architecture with stabilisation
 of iron in three spin states.
;
_journal_issue 85
_journal_name_full 'Chemical communications (Cambridge, England)'
_journal_page_first 11252
_journal_page_last 11255
_journal_paper_doi 10.1039/d1cc04413c
_journal_volume 57
_journal_year 2021
_chemical_absolute_configuration rmad
_chemical_formula_moiety 'C126 H108 F6 Fe6 N32, 7(B F4)'
_chemical_formula_sum 'C126 H108 B7 F34 Fe6 N32'
_chemical_formula_weight 3127.21
_space_group_crystal_system trigonal
_space_group_IT_number 152
_space_group_name_Hall 'P 31 2"'
_space_group_name_H-M_alt 'P 31 2 1'
_atom_sites_solution_hydrogens mixed
_atom_sites_solution_primary iterative
_audit_creation_date 2021-08-03
_audit_creation_method
;
Olex2 1.2
(compiled 2018.05.29 svn.r3508 for OlexSys, GUI svn.r5506)
;
_audit_update_record
;
2021-08-03 deposited with the CCDC.	2021-08-16 downloaded from the CCDC.
;
_cell_angle_alpha 90
_cell_angle_beta 90
_cell_angle_gamma 120
_cell_formula_units_Z 3
_cell_length_a 26.679(3)
_cell_length_b 26.679(3)
_cell_length_c 21.8284(11)
_cell_measurement_reflns_used 9940
_cell_measurement_temperature 100
_cell_measurement_theta_max 22.6610
_cell_measurement_theta_min 1.4740
_cell_volume 13455(2)
_computing_cell_refinement 'CrysAlisPro 1.171.41.93a (Rigaku OD, 2020)'
_computing_data_collection 'CrysAlisPro 1.171.41.93a (Rigaku OD, 2020)'
_computing_data_reduction 'CrysAlisPro 1.171.41.93a (Rigaku OD, 2020)'
_computing_molecular_graphics 'Olex2 (Dolomanov et al., 2009)'
_computing_publication_material 'Olex2 (Dolomanov et al., 2009)'
_computing_structure_refinement 'ShelXL (Sheldrick, 2015)'
_computing_structure_solution 'olex2.solve (Bourhis et al., 2015)'
_diffrn_ambient_temperature 100.0
_diffrn_detector_area_resol_mean 5.8140
_diffrn_detector_type 'Rigaku Saturn724+'
_diffrn_measured_fraction_theta_full 0.998
_diffrn_measured_fraction_theta_max 0.995
_diffrn_measurement_details
;
List of Runs (angles in degrees, time in seconds):

  # Type    Start    End  Width  t~exp~   \w     \q     \k     \f   Frames
#--------------------------------------------------------------------------
  1  \w   -145.00  24.00   1.00    0.20    --   30.00   0.00   0.00  169
  2  \f      0.00 179.00   1.00    0.20   0.00   0.00   0.00    --   179
;
_diffrn_measurement_device 'abstract diffractometer'
_diffrn_measurement_device_type 'dectris-CrysAlisPro-abstract goniometer imported dectris images'
_diffrn_measurement_method '\w and \f scans'
_diffrn_radiation_type synchrotron
_diffrn_radiation_wavelength 0.6889
_diffrn_reflns_av_R_equivalents 0.1039
_diffrn_reflns_av_unetI/netI 0.0840
_diffrn_reflns_Laue_measured_fraction_full 0.998
_diffrn_reflns_Laue_measured_fraction_max 0.995
_diffrn_reflns_limit_h_max 31
_diffrn_reflns_limit_h_min -32
_diffrn_reflns_limit_k_max 32
_diffrn_reflns_limit_k_min -31
_diffrn_reflns_limit_l_max 26
_diffrn_reflns_limit_l_min -25
_diffrn_reflns_number 84019
_diffrn_reflns_point_group_measured_fraction_full 0.990
_diffrn_reflns_point_group_measured_fraction_max 0.983
_diffrn_reflns_theta_full 24.415
_diffrn_reflns_theta_max 24.621
_diffrn_reflns_theta_min 1.480
_diffrn_source synchrotron
_exptl_absorpt_coefficient_mu 0.506
_exptl_absorpt_correction_T_max 1.00000
_exptl_absorpt_correction_T_min 0.69198
_exptl_absorpt_correction_type multi-scan
_exptl_absorpt_process_details
;
CrysAlisPro 1.171.41.93a (Rigaku Oxford Diffraction, 2020)
Empirical absorption correction using spherical harmonics,
implemented in SCALE3 ABSPACK scaling algorithm.
;
_exptl_crystal_colour 'clear dark violet'
_exptl_crystal_colour_lustre clear
_exptl_crystal_colour_modifier dark
_exptl_crystal_colour_primary violet
_exptl_crystal_density_diffrn 1.158
_exptl_crystal_description block
_exptl_crystal_F_000 4755
_exptl_crystal_preparation 'Magnetic properties'
_exptl_crystal_size_max 0.26
_exptl_crystal_size_mid 0.17
_exptl_crystal_size_min 0.15
_refine_diff_density_max 0.633
_refine_diff_density_min -0.380
_refine_diff_density_rms 0.070
_refine_ls_abs_structure_details
;
 Refined as an inversion twin.
;
_refine_ls_abs_structure_Flack 0.49(4)
_refine_ls_extinction_method none
_refine_ls_goodness_of_fit_ref 0.969
_refine_ls_hydrogen_treatment constr
_refine_ls_matrix_type full
_refine_ls_number_parameters 960
_refine_ls_number_reflns 16361
_refine_ls_number_restraints 1155
_refine_ls_restrained_S_all 0.954
_refine_ls_R_factor_all 0.1572
_refine_ls_R_factor_gt 0.0789
_refine_ls_shift/su_max 0.000
_refine_ls_shift/su_mean 0.000
_refine_ls_structure_factor_coef Fsqd
_refine_ls_weighting_details 'w=1/[\s^2^(Fo^2^)+(0.1610P)^2^] where P=(Fo^2^+2Fc^2^)/3'
_refine_ls_weighting_scheme calc
_refine_ls_wR_factor_gt 0.2135
_refine_ls_wR_factor_ref 0.2678
_reflns_Friedel_coverage 0.851
_reflns_Friedel_fraction_full 0.981
_reflns_Friedel_fraction_max 0.970
_reflns_number_gt 7658
_reflns_number_total 16361
_reflns_threshold_expression 'I > 2\s(I)'
_cod_data_source_file d1cc04413c2.cif
_cod_data_source_block m_ir_lt_020_a_88_1_col1_
_cod_depositor_comments 'Adding full bibliography for 7129106--7129112.cif.'
_cod_original_cell_volume 13455(3)
_cod_database_code 7129112
_shelx_shelxl_version_number 2018/3
_shelx_space_group_comment
;
The symmetry employed for this shelxl refinement is uniquely defined
by the following loop, which should always be used as a source of
symmetry information in preference to the above space-group names.
They are only intended as comments.
;
_shelx_estimated_absorpt_t_max 0.928
_shelx_estimated_absorpt_t_min 0.880
_olex2_refinement_description
;
1. Twinned data refinement
 Scales: 0.51397
 0.48603
2. Restrained distances
 H36A-H41
 -2 with sigma of 0.02
 C19-C18 = C17-C16 = C25-C24
 1.54 with sigma of 0.02
 B6-F19 \\sim B6-F1A \\sim B6-F1B \\sim B6-F1C
 with sigma of 0.02
 B7-F1D \\sim B7-F1E \\sim B7-F1F \\sim B7-F1G
 with sigma of 0.02
 F1D-F1E \\sim F1E-F1F \\sim F1F-F1G \\sim F1G-F1D \\sim F1E-F1G \\sim F1D-F1F
 with sigma of 0.04
 F19-F1A \\sim F1A-F1B \\sim F1B-F1C \\sim F1C-F19 \\sim F1A-F1C \\sim F19-F1B
 with sigma of 0.04
 B4-F12 \\sim B4-F13 \\sim B4-F14 \\sim B4-F15
 with sigma of 0.02
 F12-F13 \\sim F13-F14 \\sim F14-F15 \\sim F15-F12 \\sim F13-F15 \\sim F12-F14
 with sigma of 0.04
 F16-F17 \\sim F17-F18 \\sim F18-F1H \\sim F1H-F16 \\sim F17-F1H \\sim F16-F18
 with sigma of 0.04
 B5-F16 \\sim B5-F17 \\sim B5-F18 \\sim B5-F1H
 with sigma of 0.02
3. Uiso/Uaniso restraints and constraints
B6 \\sim F19 \\sim F1A \\sim F1B \\sim F1C: within 2A with sigma of 0.04 and
sigma for terminal atoms of 0.08 within 2A
B7 \\sim F1D \\sim F1E \\sim F1F \\sim F1G: within 2A with sigma of 0.04 and
sigma for terminal atoms of 0.08 within 2A
B4 \\sim F12 \\sim F13 \\sim F14 \\sim F15: within 2A with sigma of 0.04 and
sigma for terminal atoms of 0.08 within 2A
B6 \\sim F19 \\sim F1A \\sim F1B \\sim F1C \\sim B4 \\sim F12 \\sim F14 \\sim
F15 \\sim F13: within 2A with sigma of 0.04 and sigma for terminal atoms of
0.08 within 2A
B5 \\sim F16 \\sim F17 \\sim F18 \\sim F1H: within 2A with sigma of 0.04 and
sigma for terminal atoms of 0.08 within 2A
F18 \\sim B5 \\sim F16 \\sim F17 \\sim F1H: within 2A with sigma of 0.04 and
sigma for terminal atoms of 0.08 within 2A
C57 \\sim C52 \\sim C53 \\sim C54 \\sim C55 \\sim C56: within 2A with sigma of
0.002 and sigma for terminal atoms of 0.004 within 2A
Uanis(F1F) \\sim Ueq, Uanis(B7) \\sim Ueq, Uanis(F1D) \\sim Ueq, Uanis(F1E)
\\sim Ueq, Uanis(F1G) \\sim Ueq: with sigma of 0.02 and sigma for terminal
atoms of 0.04
4. Rigid body (RIGU) restrains
 B7, F1D, F1E, F1F, F1G
 with sigma for 1-2 distances of 0.004 and sigma for 1-3 distances of 0.004
 C36, Fe3, F1, N1, N3, Fe5, C3, C1, C9, C10, F3, F2, C2, C4, N2, C63, C11, C7,
 C5, C8, C62, C12, C6, C13, C23, N4, C22, Fe2, C21, N6, N10, N5, N9, N8, C20,
 C16, C15, C28, C27, C14, C48, C26, C25, C19, C17, C29, C44, C45, C47, C24, C18,
  N7, C43, C30, C46, C49, C31, C42, C61, C50, N11, C41, C60, N14, C32, C59, Fe4,
  C33, C51, N15, N12, N13, N16, C53, C34, C35, C58, C52, C54, C40, C37, C57,
 C55, C39, C38, C56
 with sigma for 1-2 distances of 0.004 and sigma for 1-3 distances of 0.004
 B6, F19, F1A, F1B, F1C
 with sigma for 1-2 distances of 0.004 and sigma for 1-3 distances of 0.004
 B4, F12, F13, F14, F15
 with sigma for 1-2 distances of 0.004 and sigma for 1-3 distances of 0.004
 B5, F16, F17, F18, F1H
 with sigma for 1-2 distances of 0.004 and sigma for 1-3 distances of 0.004
5. Others
 Sof(B4)=Sof(F12)=Sof(F13)=Sof(F14)=Sof(F15)=1-FVAR(1)
 Sof(B6)=Sof(F19)=Sof(F1A)=Sof(F1B)=Sof(F1C)=FVAR(1)
 Fixed Sof: B7(0.5) F1D(0.5) F1E(0.5) F1F(0.5) F1G(0.5)
6.a Riding coordinates:
 C58(H58A,H58B,H58C)
6.b Free rotating group:
 B6(F19,F1A,F1B,F1C), B4(F12,F13,F14,F15), B7(F1D,F1E,F1F,F1G), B5(F16,F17,F18,
 F1H)
6.c Secondary CH2 refined with riding coordinates:
 C16(H16A,H16B), C24(H24A,H24B), C19(H19A,H19B), C18(H18A,H18B), C17(H17A,
 H17B), C25(H25A,H25B)
6.d Aromatic/amide H refined with riding coordinates:
 C31(H31), C63(H63), C43(H43), C44(H44), C10(H10), C62(H62), C42(H42),
 C50(H50), C28(H28), C5(H5), C13(H13), C15(H15), C4(H4), C41(H41), C22(H22),
 C7(H7), C23(H23), C60(H60), C20(H20), C40(H40), C48(H48), C6(H6), C45(H45),
 C26(H26), C37(H37), C54(H54), C38(H38), C39(H39), C46(H46), C61(H61), C55(H55),
  C56(H56), C57(H57)
6.e Idealised Me refined as rotating group:
 C8(H8A,H8B,H8C), C36(H36A,H36B,H36C)
;
_olex2_submission_special_instructions 'No special instructions were received'
_oxdiff_exptl_absorpt_empirical_details
;
Empirical correction (ABSPACK) includes:
- Absorption correction using spherical harmonics
- Frame scaling
- B-factor correction
;

loop_
_space_group_symop_operation_xyz
'x, y, z'
'-y, x-y, z+1/3'
'-x+y, -x, z+2/3'
'y, x, -z'
'-x, -x+y, -z+1/3'
'x-y, -y, -z+2/3'

loop_
_atom_site_label
_atom_site_type_symbol
_atom_site_fract_x
_atom_site_fract_y
_atom_site_fract_z
_atom_site_U_iso_or_equiv
_atom_site_adp_type
_atom_site_occupancy
_atom_site_site_symmetry_order
_atom_site_calc_flag
_atom_site_refinement_flags_posn
_atom_site_refinement_flags_adp
_atom_site_refinement_flags_occupancy
_atom_site_disorder_assembly
_atom_site_disorder_group
Fe3 Fe 0.51076(11) 0.000000 0.333333 0.0921(9) Uani 1 2 d S TU P . .
Fe5 Fe 0.39390(11) 0.000000 0.333333 0.0901(8) Uani 1 2 d S TU P . .
Fe4 Fe 0.31579(10) -0.03992(10) 0.45016(7) 0.0992(7) Uani 1 1 d . U . . .
Fe2 Fe 0.54259(11) 0.29505(10) 0.44510(7) 0.1072(7) Uani 1 1 d . U . . .
F1 F 0.4750(3) 0.0513(3) 0.3188(2) 0.094(2) Uani 1 1 d . U . . .
F2 F 0.3804(3) -0.0187(3) 0.2472(2) 0.103(2) Uani 1 1 d . U . . .
F3 F 0.3725(4) 0.0555(4) 0.3112(3) 0.108(2) Uani 1 1 d . U . . .
N2 N 0.5462(5) -0.0918(5) 0.4662(5) 0.093(3) Uani 1 1 d . U . . .
N11 N 0.4440(5) 0.1029(5) 0.2026(4) 0.091(3) Uani 1 1 d . U . . .
N3 N 0.5236(6) 0.0306(6) 0.4288(5) 0.104(3) Uani 1 1 d . U . . .
N4 N 0.5217(6) 0.2275(6) 0.4973(4) 0.113(4) Uani 1 1 d . U . . .
N6 N 0.5540(6) 0.3580(6) 0.3902(5) 0.104(3) Uani 1 1 d . U . . .
N10 N 0.5747(6) 0.2697(5) 0.3779(4) 0.102(3) Uani 1 1 d . U . . .
N5 N 0.4669(6) 0.2606(7) 0.4077(5) 0.116(4) Uani 1 1 d . U . . .
N12 N 0.3750(5) 0.0301(5) 0.1238(4) 0.095(3) Uani 1 1 d . U . . .
N14 N 0.2950(6) 0.0285(6) 0.4327(4) 0.112(4) Uani 1 1 d . U . . .
N13 N 0.4323(5) 0.0465(4) 0.0479(4) 0.090(3) Uani 1 1 d . U . . .
N1 N 0.5304(5) -0.0574(6) 0.3793(4) 0.102(3) Uani 1 1 d . U . . .
N15 N 0.2246(6) -0.0850(6) 0.4530(6) 0.127(4) Uani 1 1 d . U . . .
N9 N 0.6228(6) 0.3330(5) 0.4729(4) 0.108(3) Uani 1 1 d . U . . .
N16 N 0.1404(8) -0.0842(8) 0.4365(11) 0.190(8) Uani 1 1 d . U . . .
N8 N 0.5150(6) 0.3155(6) 0.5175(5) 0.117(4) Uani 1 1 d . U . . .
N7 N 0.6157(9) 0.4365(8) 0.5001(7) 0.154(5) Uani 1 1 d . U . . .
C30 C 0.5364(8) 0.1785(6) 0.2387(5) 0.099(4) Uani 1 1 d . U . . .
C31 C 0.4772(7) 0.1406(6) 0.2441(5) 0.094(4) Uani 1 1 d . U . . .
H31 H 0.459119 0.142113 0.280995 0.113 Uiso 1 1 calc R . . . .
C63 C 0.5287(6) 0.0037(6) 0.5309(5) 0.093(3) Uani 1 1 d . U . . .
H63 H 0.531125 -0.021433 0.560057 0.111 Uiso 1 1 calc R . . . .
C11 C 0.5179(6) 0.0889(6) 0.5080(5) 0.092(3) Uani 1 1 d . U . . .
C43 C 0.6279(7) 0.2335(8) 0.2972(6) 0.114(5) Uani 1 1 d . U . . .
H43 H 0.646873 0.221545 0.268816 0.137 Uiso 1 1 calc R . . . .
C29 C 0.5742(6) 0.2183(5) 0.2895(5) 0.080(3) Uani 1 1 d . U . . .
C44 C 0.6582(6) 0.2680(6) 0.3480(5) 0.093(4) Uani 1 1 d . U . . .
H44 H 0.697440 0.279307 0.356288 0.111 Uiso 1 1 calc R . . . .
C9 C 0.5288(6) -0.0049(6) 0.4702(5) 0.089(3) Uani 1 1 d . U . . .
C10 C 0.5183(6) 0.0726(6) 0.4482(5) 0.091(4) Uani 1 1 d . U . . .
H10 H 0.514191 0.095696 0.417681 0.110 Uiso 1 1 calc R . . . .
C21 C 0.5026(7) 0.2327(7) 0.5530(5) 0.100(4) Uani 1 1 d . U . . .
C3 C 0.5338(7) -0.1039(7) 0.3671(5) 0.103(4) Uani 1 1 d . U . . .
C16 C 0.6020(8) 0.4113(7) 0.3906(7) 0.123(5) Uani 1 1 d D U . . .
H16A H 0.603536 0.428655 0.350100 0.148 Uiso 1 1 calc R . . . .
H16B H 0.635496 0.404822 0.392093 0.148 Uiso 1 1 calc R . . . .
C33 C 0.4260(7) 0.0619(6) 0.1059(5) 0.089(3) Uani 1 1 d . U . . .
C62 C 0.5248(7) 0.0528(7) 0.5486(5) 0.101(4) Uani 1 1 d . U . . .
H62 H 0.527132 0.061569 0.591072 0.121 Uiso 1 1 calc R . . . .
C32 C 0.4700(6) 0.1020(5) 0.1453(4) 0.085(3) Uani 1 1 d . U . . .
C59 C 0.2415(8) 0.0123(8) 0.4257(7) 0.115(4) Uani 1 1 d . U . . .
C42 C 0.5596(7) 0.1690(7) 0.1859(5) 0.116(5) Uani 1 1 d . U . . .
H42 H 0.600547 0.186774 0.183106 0.139 Uiso 1 1 calc R . . . .
C50 C 0.3332(6) 0.0809(7) 0.4223(5) 0.103(4) Uani 1 1 d . U . . .
H50 H 0.372685 0.092504 0.429277 0.123 Uiso 1 1 calc R . . . .
C28 C 0.5422(8) 0.2316(7) 0.3292(6) 0.118(5) Uani 1 1 d . U . . .
H28 H 0.501734 0.216517 0.324533 0.141 Uiso 1 1 calc R . . . .
C2 C 0.5429(7) -0.1306(7) 0.4185(6) 0.105(4) Uani 1 1 d . U . . .
C5 C 0.5400(7) -0.1825(7) 0.3162(8) 0.115(4) Uani 1 1 d . U . . .
H5 H 0.541904 -0.200247 0.279177 0.139 Uiso 1 1 calc R . . . .
C13 C 0.5283(7) 0.1816(7) 0.4889(5) 0.101(4) Uani 1 1 d . U . . .
H13 H 0.544280 0.179676 0.450666 0.121 Uiso 1 1 calc R . . . .
C14 C 0.4575(8) 0.2916(7) 0.3652(5) 0.103(4) Uani 1 1 d . U . . .
C15 C 0.5109(7) 0.3497(7) 0.3595(6) 0.102(4) Uani 1 1 d . U . . .
H15 H 0.512065 0.378951 0.333684 0.122 Uiso 1 1 calc R . . . .
C34 C 0.3400(8) -0.0080(7) 0.0771(5) 0.126(6) Uani 1 1 d . U . . .
C4 C 0.5310(7) -0.1349(6) 0.3117(6) 0.104(4) Uani 1 1 d . U . . .
H4 H 0.523334 -0.123420 0.273267 0.124 Uiso 1 1 calc R . . . .
C27 C 0.6276(9) 0.2834(8) 0.3835(7) 0.120(5) Uani 1 1 d . U . . .
C12 C 0.5147(7) 0.1365(6) 0.5291(4) 0.109(4) Uani 1 1 d . U . . .
C1 C 0.5367(6) -0.0465(6) 0.4435(5) 0.088(3) Uani 1 1 d . U . . .
C41 C 0.5262(7) 0.1343(6) 0.1358(5) 0.094(3) Uani 1 1 d . U . . .
H41 H 0.543327 0.134461 0.097627 0.113 Uiso 1 1 calc DR . . . .
C24 C 0.6577(10) 0.4248(8) 0.5147(7) 0.148(6) Uani 1 1 d D U . . .
H24A H 0.677363 0.448849 0.551090 0.177 Uiso 1 1 calc R . . . .
H24B H 0.686060 0.440468 0.480817 0.177 Uiso 1 1 calc R . . . .
C35 C 0.3808(8) 0.0002(7) 0.0273(5) 0.119(5) Uani 1 1 d . U . . .
C47 C 0.3659(7) 0.1810(6) 0.3898(5) 0.089(3) Uani 1 1 d . U . . .
C22 C 0.4811(9) 0.1854(9) 0.5921(6) 0.128(5) Uani 1 1 d . U . . .
H22 H 0.460401 0.185665 0.627383 0.154 Uiso 1 1 calc R . . . .
C7 C 0.5542(8) -0.1742(7) 0.4238(7) 0.115(4) Uani 1 1 d . U . . .
H7 H 0.566311 -0.183824 0.460698 0.137 Uiso 1 1 calc R . . . .
C23 C 0.4875(7) 0.1406(7) 0.5835(6) 0.112(4) Uani 1 1 d . U . . .
H23 H 0.474119 0.110774 0.613440 0.134 Uiso 1 1 calc R . . . .
C19 C 0.5163(9) 0.3713(9) 0.5198(8) 0.141(5) Uani 1 1 d D U . . .
H19A H 0.506475 0.378381 0.478179 0.169 Uiso 1 1 calc R . . . .
H19B H 0.484310 0.365821 0.547018 0.169 Uiso 1 1 calc R . . . .
C60 C 0.2194(9) 0.0464(9) 0.4021(8) 0.134(6) Uani 1 1 d . U . . .
H60 H 0.179834 0.032847 0.393123 0.161 Uiso 1 1 calc R . . . .
C49 C 0.3191(7) 0.1245(8) 0.4000(5) 0.113(4) Uani 1 1 d . U . . .
C51 C 0.2030(8) -0.0511(9) 0.4411(8) 0.132(5) Uani 1 1 d . U . . .
C20 C 0.5011(11) 0.2796(9) 0.5592(6) 0.153(8) Uani 1 1 d . U . . .
H20 H 0.488893 0.287090 0.597283 0.183 Uiso 1 1 calc R . . . .
C18 C 0.5677(11) 0.4246(10) 0.5392(7) 0.173(8) Uani 1 1 d D U . . .
H18A H 0.559876 0.457152 0.537262 0.207 Uiso 1 1 calc R . . . .
H18B H 0.577212 0.420637 0.582100 0.207 Uiso 1 1 calc R . . . .
C8 C 0.5652(10) -0.0940(12) 0.5324(7) 0.169(8) Uani 1 1 d . U . . .
H8A H 0.530948 -0.116985 0.557873 0.253 Uiso 1 1 calc GR . . . .
H8B H 0.587199 -0.054651 0.548824 0.253 Uiso 1 1 calc GR . . . .
H8C H 0.589610 -0.111894 0.532538 0.253 Uiso 1 1 calc GR . . . .
C40 C 0.2870(8) -0.0549(8) 0.0690(6) 0.134(6) Uani 1 1 d . U . . .
H40 H 0.259802 -0.065838 0.101509 0.161 Uiso 1 1 calc R . . . .
C48 C 0.4204(7) 0.2072(7) 0.4180(5) 0.100(4) Uani 1 1 d . U . . .
H48 H 0.425539 0.184671 0.448405 0.120 Uiso 1 1 calc R . . . .
C6 C 0.5460(7) -0.2039(6) 0.3679(7) 0.109(4) Uani 1 1 d . U . . .
H6 H 0.544726 -0.240083 0.367761 0.131 Uiso 1 1 calc R . . . .
C45 C 0.4085(9) 0.2729(9) 0.3303(7) 0.138(6) Uani 1 1 d . U . . .
H45 H 0.405801 0.295897 0.298735 0.165 Uiso 1 1 calc R . . . .
C26 C 0.6586(8) 0.3126(9) 0.4404(6) 0.141(6) Uani 1 1 d . U . . .
H26 H 0.694693 0.317469 0.453802 0.169 Uiso 1 1 calc R . . . .
C17 C 0.6136(10) 0.4562(7) 0.4363(6) 0.135(6) Uani 1 1 d D U . . .
H17A H 0.582861 0.466648 0.433885 0.162 Uiso 1 1 calc R . . . .
H17B H 0.650958 0.491253 0.426733 0.162 Uiso 1 1 calc R . . . .
C37 C 0.3714(9) -0.0270(6) -0.0276(6) 0.126(6) Uani 1 1 d . U . . .
H37 H 0.399613 -0.019752 -0.058127 0.152 Uiso 1 1 calc R . . . .
C36 C 0.4875(9) 0.0787(8) 0.0109(6) 0.159(8) Uani 1 1 d . U . . .
H36A H 0.503890 0.120489 0.016571 0.239 Uiso 1 1 calc DGR . . . .
H36B H 0.478914 0.069076 -0.032549 0.239 Uiso 1 1 calc GR . . . .
H36C H 0.515437 0.067506 0.024835 0.239 Uiso 1 1 calc GR . . . .
C54 C 0.1793(9) -0.1888(9) 0.4798(9) 0.150(3) Uani 1 1 d . U . . .
H54 H 0.216036 -0.186174 0.482985 0.180 Uiso 1 1 calc R . . . .
C53 C 0.1743(9) -0.1413(10) 0.4611(10) 0.150(3) Uani 1 1 d . U . . .
C38 C 0.3101(10) -0.0690(7) -0.0309(8) 0.156(8) Uani 1 1 d . U . . .
H38 H 0.295270 -0.086005 -0.069766 0.187 Uiso 1 1 calc R . . . .
C39 C 0.2706(9) -0.0870(8) 0.0177(6) 0.185(11) Uani 1 1 d . U . . .
H39 H 0.233472 -0.120638 0.014525 0.222 Uiso 1 1 calc R . . . .
C46 C 0.3619(9) 0.2165(8) 0.3446(7) 0.131(6) Uani 1 1 d . U . . .
H46 H 0.326632 0.202370 0.322719 0.157 Uiso 1 1 calc R . . . .
C25 C 0.6490(10) 0.3658(9) 0.5283(8) 0.155(7) Uani 1 1 d D U . . .
H25A H 0.686459 0.367852 0.536841 0.186 Uiso 1 1 calc R . . . .
H25B H 0.623097 0.348200 0.563984 0.186 Uiso 1 1 calc R . . . .
C61 C 0.2647(8) 0.1035(9) 0.3939(8) 0.133(5) Uani 1 1 d . U . . .
H61 H 0.253065 0.130473 0.381964 0.159 Uiso 1 1 calc R . . . .
C55 C 0.1263(9) -0.2424(9) 0.4941(10) 0.152(3) Uani 1 1 d . U . . .
H55 H 0.126977 -0.274891 0.510970 0.182 Uiso 1 1 calc R . . . .
C58 C 0.0947(12) -0.0664(14) 0.415(2) 0.32(3) Uani 1 1 d . U . . .
H58A H 0.097137 -0.035286 0.441204 0.483 Uiso 1 1 d R . . . .
H58B H 0.055367 -0.099706 0.416924 0.483 Uiso 1 1 d R . . . .
H58C H 0.104337 -0.052716 0.372974 0.483 Uiso 1 1 d R . . . .
C56 C 0.0767(10) -0.2436(10) 0.4822(10) 0.153(3) Uani 1 1 d . U . . .
H56 H 0.040776 -0.278023 0.488841 0.183 Uiso 1 1 calc R . . . .
C52 C 0.1284(9) -0.1347(10) 0.4568(10) 0.151(3) Uani 1 1 d . U . . .
C57 C 0.0777(9) -0.1912(9) 0.4588(10) 0.153(3) Uani 1 1 d . U . . .
H57 H 0.042463 -0.195036 0.444127 0.183 Uiso 1 1 calc R . . . .
F8 F 0.5273(7) 0.0354(5) 0.6957(4) 0.169(5) Uani 1 1 d . . . . .
F9 F 0.6120(13) 0.0247(9) 0.6473(9) 0.39(2) Uani 1 1 d . . . . .
F10 F 0.6008(14) 0.0276(15) 0.7451(9) 0.383(18) Uani 1 1 d . . . . .
F11 F 0.5351(9) -0.0537(10) 0.6799(7) 0.281(11) Uani 1 1 d . . . . .
B3 B 0.5618(16) 0.0097(14) 0.7036(10) 0.169(12) Uani 1 1 d . . . . .
B6 B 0.5406(6) 0.3167(6) 0.1904(4) 0.114(8) Uani 0.495(18) 1 d D U . A 1
F19 F 0.5971(5) 0.3463(8) 0.2158(7) 0.137(8) Uani 0.495(18) 1 d DG U . A 1
F1A F 0.5291(10) 0.3570(8) 0.1601(7) 0.160(10) Uani 0.495(18) 1 d DG U . A 1
F1B F 0.5366(10) 0.2747(8) 0.1478(7) 0.174(10) Uani 0.495(18) 1 d DG U . A 1
F1C F 0.4996(5) 0.2890(9) 0.2379(6) 0.147(10) Uani 0.495(18) 1 d DG U . A 1
B4 B 0.6742(5) 0.2038(5) 0.5309(4) 0.127(9) Uani 0.505(18) 1 d D U . A 2
F12 F 0.6501(8) 0.1448(5) 0.5473(8) 0.160(8) Uani 0.505(18) 1 d DG U . A 2
F13 F 0.6586(9) 0.2077(8) 0.4696(4) 0.145(9) Uani 0.505(18) 1 d DG U . A 2
F14 F 0.6526(7) 0.2307(8) 0.5707(5) 0.110(6) Uani 0.505(18) 1 d DG U . A 2
F15 F 0.7354(5) 0.2322(8) 0.5358(9) 0.156(9) Uani 0.505(18) 1 d DG U . A 2
B7 B 0.8127(8) 0.1074(9) 0.1608(8) 0.31(2) Uani 0.5 1 d D U . . .
F1D F 0.8258(13) 0.1580(10) 0.1270(15) 0.301(17) Uani 0.5 1 d DG U . . .
F1E F 0.8362(12) 0.1233(15) 0.2207(10) 0.33(2) Uani 0.5 1 d DG U . . .
F1F F 0.7518(8) 0.0711(11) 0.1647(9) 0.231(12) Uani 0.5 1 d DG U . . .
F1G F 0.8371(11) 0.0774(13) 0.1309(14) 0.283(14) Uani 0.5 1 d DG U . . .
B5 B 0.6503(4) 0.2194(4) 0.0407(3) 0.221(10) Uani 1 1 d D U . . .
F16 F 0.6424(7) 0.1659(4) 0.0185(3) 0.226(7) Uani 1 1 d DG U . . .
F17 F 0.5974(5) 0.2196(8) 0.0361(7) 0.323(11) Uani 1 1 d DG U . . .
F18 F 0.6681(4) 0.2265(4) 0.1029(3) 0.167(4) Uani 1 1 d DG U . . .
F1H F 0.6933(6) 0.2654(4) 0.0053(4) 0.217(6) Uani 1 1 d DG U . . .

loop_
_atom_site_aniso_label
_atom_site_aniso_U_11
_atom_site_aniso_U_22
_atom_site_aniso_U_33
_atom_site_aniso_U_23
_atom_site_aniso_U_13
_atom_site_aniso_U_12
Fe3 0.1174(16) 0.115(2) 0.0433(10) 0.0160(11) 0.0080(6) 0.0574(10)
Fe5 0.1139(15) 0.119(2) 0.0394(9) 0.0064(11) 0.0032(6) 0.0593(10)
Fe4 0.1223(16) 0.1259(16) 0.0497(8) 0.0083(9) 0.0104(9) 0.0623(14)
Fe2 0.1510(19) 0.1243(16) 0.0533(9) -0.0035(9) -0.0054(10) 0.0741(15)
F1 0.136(6) 0.126(5) 0.029(2) 0.012(3) 0.016(3) 0.072(5)
F2 0.131(6) 0.140(6) 0.040(3) 0.008(3) 0.004(3) 0.069(5)
F3 0.144(6) 0.154(7) 0.050(3) 0.029(4) 0.030(4) 0.092(6)
N2 0.086(7) 0.099(7) 0.078(5) 0.012(5) -0.005(5) 0.034(6)
N11 0.109(8) 0.121(8) 0.049(4) 0.001(5) -0.002(4) 0.061(6)
N3 0.135(10) 0.112(9) 0.075(6) 0.004(5) -0.009(6) 0.069(8)
N4 0.165(11) 0.127(9) 0.049(5) -0.004(5) 0.008(6) 0.074(8)
N6 0.144(9) 0.113(7) 0.065(6) -0.001(6) -0.006(6) 0.073(7)
N10 0.121(8) 0.114(8) 0.058(5) 0.001(5) 0.011(5) 0.049(8)
N5 0.132(9) 0.163(10) 0.061(5) 0.029(6) 0.012(6) 0.079(7)
N12 0.116(7) 0.108(8) 0.060(5) -0.024(5) -0.007(5) 0.056(6)
N14 0.091(7) 0.163(9) 0.067(6) 0.035(6) 0.051(6) 0.052(7)
N13 0.134(8) 0.077(6) 0.047(4) 0.013(4) 0.000(4) 0.044(6)
N1 0.128(9) 0.138(9) 0.059(5) -0.002(5) 0.002(5) 0.082(8)
N15 0.152(10) 0.129(9) 0.100(8) 0.040(7) 0.069(8) 0.071(8)
N9 0.136(9) 0.115(8) 0.055(5) 0.018(5) -0.010(5) 0.049(7)
N16 0.134(10) 0.131(11) 0.28(2) 0.056(14) 0.011(14) 0.049(9)
N8 0.171(12) 0.149(10) 0.060(5) -0.013(6) 0.013(6) 0.100(10)
N7 0.190(14) 0.161(13) 0.089(7) -0.034(8) -0.040(9) 0.070(11)
C30 0.138(9) 0.101(9) 0.068(6) 0.002(6) 0.005(6) 0.065(8)
C31 0.121(9) 0.107(9) 0.057(6) 0.000(6) 0.007(6) 0.059(7)
C63 0.090(8) 0.112(9) 0.068(5) 0.016(6) 0.001(6) 0.045(8)
C11 0.105(9) 0.098(8) 0.043(5) 0.005(5) -0.013(5) 0.027(7)
C43 0.111(9) 0.164(14) 0.089(8) -0.039(8) -0.001(7) 0.086(10)
C29 0.093(7) 0.068(7) 0.070(6) 0.011(5) 0.002(5) 0.033(6)
C44 0.102(9) 0.111(10) 0.066(6) 0.015(6) -0.010(6) 0.055(8)
C9 0.107(9) 0.083(8) 0.058(5) 0.014(5) 0.009(6) 0.032(7)
C10 0.120(10) 0.114(10) 0.051(5) 0.017(6) 0.000(6) 0.066(9)
C21 0.135(11) 0.115(9) 0.045(5) -0.021(6) -0.015(6) 0.057(9)
C3 0.134(12) 0.149(12) 0.065(6) 0.005(6) 0.002(7) 0.100(11)
C16 0.157(13) 0.105(10) 0.098(9) -0.047(8) -0.008(9) 0.059(9)
C33 0.111(8) 0.106(9) 0.047(5) -0.007(5) -0.007(5) 0.052(7)
C62 0.125(11) 0.119(10) 0.051(5) 0.006(6) 0.006(6) 0.055(9)
C32 0.116(8) 0.071(7) 0.046(5) -0.002(5) 0.012(5) 0.030(6)
C59 0.097(8) 0.134(10) 0.113(11) -0.013(9) 0.000(8) 0.056(8)
C42 0.136(11) 0.129(12) 0.057(6) -0.026(7) 0.010(6) 0.047(9)
C50 0.065(7) 0.158(10) 0.066(7) 0.024(8) 0.003(6) 0.042(7)
C28 0.133(11) 0.135(12) 0.072(7) -0.002(7) 0.028(7) 0.058(10)
C2 0.111(11) 0.115(10) 0.091(7) 0.021(6) 0.016(7) 0.059(9)
C5 0.128(12) 0.098(10) 0.113(9) 0.013(8) 0.014(9) 0.051(10)
C13 0.129(11) 0.131(10) 0.040(5) -0.002(6) -0.004(6) 0.062(9)
C14 0.158(10) 0.123(9) 0.059(6) -0.015(6) 0.005(7) 0.095(8)
C15 0.140(10) 0.127(9) 0.070(7) -0.018(7) 0.004(7) 0.090(8)
C34 0.144(10) 0.134(11) 0.038(5) -0.007(6) -0.023(6) 0.023(8)
C4 0.139(12) 0.093(9) 0.073(6) 0.016(6) 0.003(7) 0.054(9)
C27 0.144(11) 0.131(13) 0.083(8) -0.010(8) 0.000(8) 0.068(11)
C12 0.165(13) 0.118(9) 0.033(5) -0.024(5) -0.048(6) 0.062(9)
C1 0.102(9) 0.085(8) 0.058(5) -0.011(5) -0.028(6) 0.031(7)
C41 0.117(8) 0.098(9) 0.060(6) 0.012(5) 0.009(6) 0.048(7)
C24 0.185(16) 0.126(11) 0.090(10) -0.043(9) -0.063(11) 0.046(12)
C35 0.157(11) 0.105(10) 0.049(5) -0.007(6) -0.008(6) 0.031(8)
C47 0.122(8) 0.117(8) 0.057(6) 0.001(6) 0.009(6) 0.082(7)
C22 0.173(15) 0.159(13) 0.056(7) 0.007(7) 0.004(8) 0.085(13)
C7 0.144(13) 0.104(11) 0.094(8) 0.009(7) 0.015(9) 0.061(10)
C23 0.116(11) 0.113(10) 0.079(7) 0.052(8) 0.023(7) 0.037(9)
C19 0.188(16) 0.172(13) 0.109(11) -0.008(10) 0.002(11) 0.126(13)
C60 0.131(12) 0.167(14) 0.123(12) 0.048(11) 0.040(11) 0.088(10)
C49 0.109(8) 0.163(11) 0.063(7) 0.049(8) 0.047(7) 0.065(8)
C51 0.123(10) 0.146(11) 0.133(12) 0.036(10) 0.074(10) 0.071(8)
C20 0.28(2) 0.165(14) 0.054(7) -0.031(7) -0.035(10) 0.138(16)
C18 0.25(2) 0.204(17) 0.068(8) -0.030(11) -0.022(10) 0.115(15)
C8 0.19(2) 0.26(3) 0.076(8) 0.027(11) 0.015(10) 0.125(19)
C40 0.137(11) 0.149(13) 0.066(7) -0.036(8) 0.008(7) 0.034(9)
C48 0.134(9) 0.148(10) 0.045(5) -0.015(6) -0.002(6) 0.092(8)
C6 0.119(11) 0.077(9) 0.122(8) 0.011(7) 0.007(9) 0.043(8)
C45 0.151(12) 0.164(13) 0.067(8) -0.001(8) 0.004(8) 0.056(10)
C26 0.127(12) 0.207(18) 0.055(6) 0.002(8) 0.017(7) 0.058(12)
C17 0.23(2) 0.106(11) 0.081(7) -0.039(7) -0.029(9) 0.094(12)
C37 0.197(14) 0.077(9) 0.065(6) -0.013(6) 0.015(8) 0.039(9)
C36 0.194(15) 0.150(14) 0.052(6) -0.026(8) 0.050(9) 0.025(12)
C54 0.137(7) 0.144(6) 0.174(7) 0.026(6) 0.053(6) 0.074(6)
C53 0.137(7) 0.144(6) 0.174(7) 0.026(6) 0.053(6) 0.074(6)
C38 0.204(15) 0.085(10) 0.108(10) -0.018(8) 0.036(10) 0.019(10)
C39 0.197(16) 0.140(13) 0.048(6) -0.003(7) 0.003(8) -0.044(13)
C46 0.162(13) 0.144(12) 0.107(10) 0.052(10) -0.015(10) 0.092(10)
C25 0.21(2) 0.174(15) 0.110(11) -0.052(11) -0.061(12) 0.116(16)
C61 0.117(9) 0.171(13) 0.133(13) 0.013(12) 0.026(10) 0.090(9)
C55 0.138(7) 0.146(6) 0.175(7) 0.026(6) 0.052(6) 0.074(6)
C58 0.17(2) 0.24(3) 0.64(8) 0.19(4) 0.18(3) 0.16(2)
C56 0.139(7) 0.146(6) 0.176(7) 0.028(6) 0.050(6) 0.073(6)
C52 0.138(7) 0.145(6) 0.175(7) 0.028(6) 0.051(6) 0.074(6)
C57 0.139(7) 0.146(6) 0.177(7) 0.028(6) 0.049(6) 0.073(6)
F8 0.243(14) 0.153(9) 0.079(5) 0.001(5) -0.037(7) 0.074(9)
F9 0.53(4) 0.234(18) 0.190(16) 0.012(13) -0.24(2) 0.03(2)
F10 0.49(4) 0.57(5) 0.218(18) -0.12(2) -0.21(2) 0.36(4)
F11 0.29(2) 0.28(2) 0.151(11) -0.031(12) 0.071(12) 0.047(17)
B3 0.26(3) 0.17(2) 0.066(11) -0.004(13) -0.051(17) 0.09(2)
B6 0.152(18) 0.15(2) 0.083(19) 0.000(11) 0.006(12) 0.105(18)
F19 0.109(12) 0.24(2) 0.074(11) 0.033(12) 0.050(8) 0.094(13)
F1A 0.26(3) 0.22(2) 0.072(11) 0.002(12) -0.047(14) 0.17(2)
F1B 0.28(3) 0.19(2) 0.119(14) -0.012(12) 0.020(15) 0.16(2)
F1C 0.090(11) 0.26(3) 0.077(10) 0.008(11) -0.022(7) 0.082(14)
B4 0.138(16) 0.15(2) 0.084(14) 0.030(19) 0.021(17) 0.067(18)
F12 0.133(15) 0.150(14) 0.152(17) 0.046(12) -0.019(12) 0.037(12)
F13 0.20(2) 0.19(2) 0.064(8) 0.039(10) 0.027(10) 0.114(19)
F14 0.122(12) 0.172(17) 0.053(8) 0.020(9) -0.021(8) 0.088(13)
F15 0.131(13) 0.145(18) 0.149(19) -0.035(16) -0.003(13) 0.037(12)
B7 0.29(2) 0.32(3) 0.27(3) 0.017(19) 0.00(2) 0.098(19)
F1D 0.21(3) 0.29(3) 0.30(3) 0.01(2) 0.00(2) 0.05(2)
F1E 0.25(3) 0.30(3) 0.26(2) 0.02(2) 0.04(2) 0.00(2)
F1F 0.30(2) 0.22(2) 0.091(11) -0.019(14) 0.018(15) 0.070(19)
F1G 0.21(2) 0.23(2) 0.25(3) 0.05(2) 0.05(2) -0.009(18)
B5 0.31(2) 0.228(19) 0.097(10) 0.048(14) 0.079(15) 0.11(2)
F16 0.330(19) 0.216(12) 0.071(5) 0.027(6) 0.011(8) 0.090(13)
F17 0.29(2) 0.28(2) 0.34(3) 0.07(2) -0.029(18) 0.108(19)
F18 0.192(10) 0.163(9) 0.120(6) 0.016(6) 0.076(7) 0.069(8)
F1H 0.309(17) 0.196(12) 0.138(8) 0.074(8) 0.048(10) 0.120(12)

loop_
_atom_type_symbol
_atom_type_description
_atom_type_scat_dispersion_real
_atom_type_scat_dispersion_imag
_atom_type_scat_source
C C 0.0030 0.0020 'International Tables Vol C Tables 4.2.6.8 and 6.1.1.4'
H H 0.0000 0.0000 'International Tables Vol C Tables 4.2.6.8 and 6.1.1.4'
B B 0.0010 0.0010 'International Tables Vol C Tables 4.2.6.8 and 6.1.1.4'
F F 0.0160 0.0100 'International Tables Vol C Tables 4.2.6.8 and 6.1.1.4'
Fe Fe 0.3430 0.8030 'International Tables Vol C Tables 4.2.6.8 and 6.1.1.4'
N N 0.0060 0.0030 'International Tables Vol C Tables 4.2.6.8 and 6.1.1.4'

loop_
_geom_angle_atom_site_label_1
_geom_angle_atom_site_label_2
_geom_angle_atom_site_label_3
_geom_angle
_geom_angle_site_symmetry_1
_geom_angle_site_symmetry_3
_geom_angle_publ_flag
F1 Fe3 F1 73.6(4) . 6 ?
F1 Fe3 N3 86.4(4) 6 6 ?
F1 Fe3 N3 86.4(4) . . ?
F1 Fe3 N3 90.9(4) . 6 ?
F1 Fe3 N3 90.9(4) 6 . ?
F1 Fe3 N1 93.0(4) . 6 ?
F1 Fe3 N1 158.3(3) . . ?
F1 Fe3 N1 93.0(4) 6 . ?
F1 Fe3 N1 158.3(3) 6 6 ?
N3 Fe3 N3 176.5(7) 6 . ?
N1 Fe3 N3 105.5(5) 6 . ?
N1 Fe3 N3 76.7(4) 6 6 ?
N1 Fe3 N3 76.7(4) . . ?
N1 Fe3 N3 105.5(5) . 6 ?
N1 Fe3 N1 104.4(7) 6 . ?
F1 Fe5 F1 79.4(4) 6 . ?
F1 Fe5 F2 93.8(3) 6 . ?
F1 Fe5 F2 91.2(3) 6 6 ?
F1 Fe5 F2 93.8(3) . 6 ?
F1 Fe5 F2 91.2(3) . . ?
F2 Fe5 F2 173.5(5) . 6 ?
F3 Fe5 F1 94.2(3) 6 6 ?
F3 Fe5 F1 172.4(3) 6 . ?
F3 Fe5 F1 172.4(3) . 6 ?
F3 Fe5 F1 94.2(3) . . ?
F3 Fe5 F2 82.2(3) 6 6 ?
F3 Fe5 F2 82.2(3) . . ?
F3 Fe5 F2 93.3(3) . 6 ?
F3 Fe5 F2 93.3(3) 6 . ?
F3 Fe5 F3 92.5(5) 6 . ?
F2 Fe4 F3 73.7(3) 6 6 ?
F2 Fe4 N11 89.8(4) 6 6 ?
F2 Fe4 N12 91.5(4) 6 6 ?
F2 Fe4 N14 86.5(4) 6 . ?
F2 Fe4 N15 158.4(4) 6 . ?
F3 Fe4 N11 86.7(3) 6 6 ?
F3 Fe4 N12 155.7(4) 6 6 ?
F3 Fe4 N14 91.6(4) 6 . ?
N11 Fe4 N12 73.8(4) 6 6 ?
N11 Fe4 N14 176.3(4) 6 . ?
N12 Fe4 N14 106.9(5) 6 . ?
N15 Fe4 F3 92.4(4) . 6 ?
N15 Fe4 N11 106.1(5) . 6 ?
N15 Fe4 N12 106.7(5) . 6 ?
N15 Fe4 N14 77.3(5) . . ?
N4 Fe2 N10 95.2(5) . . ?
N6 Fe2 N4 173.4(6) . . ?
N6 Fe2 N10 86.0(5) . . ?
N5 Fe2 N4 93.4(6) . . ?
N5 Fe2 N6 80.0(6) . . ?
N5 Fe2 N10 93.0(5) . . ?
N5 Fe2 N9 173.0(4) . . ?
N5 Fe2 N8 91.4(6) . . ?
N9 Fe2 N4 91.7(5) . . ?
N9 Fe2 N6 94.9(5) . . ?
N9 Fe2 N10 81.8(5) . . ?
N8 Fe2 N4 79.1(5) . . ?
N8 Fe2 N6 100.1(5) . . ?
N8 Fe2 N10 172.9(6) . . ?
N8 Fe2 N9 94.2(6) . . ?
Fe5 F1 Fe3 103.5(3) . . ?
Fe5 F2 Fe4 101.9(3) . 6 ?
Fe5 F3 Fe4 102.2(3) . 6 ?
C2 N2 C1 112.3(10) . . ?
C2 N2 C8 123.6(14) . . ?
C1 N2 C8 123.7(13) . . ?
C31 N11 Fe4 124.3(8) . 6 ?
C31 N11 C32 117.9(11) . . ?
C32 N11 Fe4 117.8(8) . 6 ?
C9 N3 Fe3 114.8(9) . . ?
C10 N3 Fe3 125.3(9) . . ?
C10 N3 C9 119.1(11) . . ?
C21 N4 Fe2 112.2(11) . . ?
C13 N4 Fe2 130.9(9) . . ?
C13 N4 C21 116.6(12) . . ?
C16 N6 Fe2 123.6(12) . . ?
C15 N6 Fe2 116.1(12) . . ?
C15 N6 C16 119.5(15) . . ?
C28 N10 Fe2 125.6(11) . . ?
C27 N10 Fe2 115.9(10) . . ?
C27 N10 C28 118.0(13) . . ?
C14 N5 Fe2 118.1(12) . . ?
C14 N5 C48 113.9(14) . . ?
C48 N5 Fe2 128.1(10) . . ?
C33 N12 Fe4 117.4(8) . 6 ?
C33 N12 C34 111.5(11) . . ?
C34 N12 Fe4 131.2(10) . 6 ?
C59 N14 Fe4 116.5(12) . . ?
C50 N14 Fe4 123.3(10) . . ?
C50 N14 C59 119.6(16) . . ?
C33 N13 C35 110.6(11) . . ?
C33 N13 C36 123.6(11) . . ?
C35 N13 C36 125.7(10) . . ?
C3 N1 Fe3 138.5(8) . . ?
C3 N1 C1 109.5(11) . . ?
C1 N1 Fe3 111.6(9) . . ?
C51 N15 Fe4 112.2(12) . . ?
C51 N15 C53 104.0(17) . . ?
C53 N15 Fe4 143.8(14) . . ?
C26 N9 Fe2 113.5(9) . . ?
C25 N9 Fe2 130.1(13) . . ?
C25 N9 C26 114.3(14) . . ?
C51 N16 C58 131.4(19) . . ?
C52 N16 C51 102.8(19) . . ?
C52 N16 C58 126(2) . . ?
C19 N8 Fe2 119.5(11) . . ?
C20 N8 Fe2 113.0(12) . . ?
C20 N8 C19 127.3(13) . . ?
C24 N7 C18 124.3(18) . . ?
C24 N7 C17 119.0(19) . . ?
C18 N7 C17 116.3(19) . . ?
C31 C30 C29 124.2(12) . . ?
C31 C30 C42 112.6(13) . . ?
C42 C30 C29 122.2(15) . . ?
N11 C31 C30 125.7(12) . . ?
N11 C31 H31 117.1 . . ?
C30 C31 H31 117.1 . . ?
C9 C63 H63 122.1 . . ?
C9 C63 C62 115.7(12) . . ?
C62 C63 H63 122.1 . . ?
C10 C11 C62 111.2(14) . . ?
C10 C11 C12 128.0(12) . . ?
C62 C11 C12 120.7(10) . . ?
C29 C43 H43 120.3 . . ?
C29 C43 C44 119.4(13) . . ?
C44 C43 H43 120.3 . . ?
C43 C29 C30 124.0(13) . . ?
C43 C29 C28 124.7(13) . . ?
C28 C29 C30 111.0(13) . . ?
C43 C44 H44 122.6 . . ?
C27 C44 C43 114.8(14) . . ?
C27 C44 H44 122.6 . . ?
C63 C9 N3 121.5(13) . . ?
C63 C9 C1 125.2(12) . . ?
C1 C9 N3 113.2(11) . . ?
N3 C10 C11 128.0(12) . . ?
N3 C10 H10 116.0 . . ?
C11 C10 H10 116.0 . . ?
N4 C21 C22 117.7(15) . . ?
C20 C21 N4 113.2(15) . . ?
C20 C21 C22 128.7(16) . . ?
N1 C3 C2 115.2(12) . . ?
N1 C3 C4 134.5(12) . . ?
C2 C3 C4 110.3(14) . . ?
N6 C16 H16A 106.3 . . ?
N6 C16 H16B 106.3 . . ?
N6 C16 C17 124.2(16) . . ?
H16A C16 H16B 106.4 . . ?
C17 C16 H16A 106.3 . . ?
C17 C16 H16B 106.3 . . ?
N12 C33 N13 109.9(11) . . ?
N12 C33 C32 122.1(10) . . ?
N13 C33 C32 127.6(13) . . ?
C63 C62 H62 117.9 . . ?
C11 C62 C63 124.3(11) . . ?
C11 C62 H62 117.9 . . ?
C33 C32 N11 108.5(12) . . ?
C41 C32 N11 121.7(11) . . ?
C41 C32 C33 129.8(11) . . ?
N14 C59 C60 125.9(18) . . ?
N14 C59 C51 111.7(16) . . ?
C60 C59 C51 122.3(17) . . ?
C30 C42 H42 117.8 . . ?
C30 C42 C41 124.3(16) . . ?
C41 C42 H42 117.8 . . ?
N14 C50 H50 118.5 . . ?
N14 C50 C49 123.1(13) . . ?
C49 C50 H50 118.5 . . ?
N10 C28 H28 122.7 . . ?
C29 C28 N10 114.6(15) . . ?
C29 C28 H28 122.7 . . ?
C3 C2 N2 100.1(12) . . ?
C7 C2 N2 126.9(14) . . ?
C7 C2 C3 132.3(15) . . ?
C4 C5 H5 117.8 . . ?
C6 C5 H5 117.8 . . ?
C6 C5 C4 124.3(16) . . ?
N4 C13 H13 116.1 . . ?
N4 C13 C12 127.9(12) . . ?
C12 C13 H13 116.1 . . ?
N5 C14 C15 108.7(15) . . ?
N5 C14 C45 126.4(17) . . ?
C45 C14 C15 124.8(15) . . ?
N6 C15 C14 117.0(15) . . ?
N6 C15 H15 121.5 . . ?
C14 C15 H15 121.5 . . ?
N12 C34 C35 104.5(13) . . ?
C40 C34 N12 140.4(13) . . ?
C40 C34 C35 113.2(12) . . ?
C3 C4 H4 120.8 . . ?
C5 C4 C3 118.4(13) . . ?
C5 C4 H4 120.8 . . ?
N10 C27 C44 128.1(15) . . ?
N10 C27 C26 118.8(15) . . ?
C44 C27 C26 112.4(17) . . ?
C11 C12 C23 127.7(13) . . ?
C13 C12 C11 118.4(11) . . ?
C13 C12 C23 112.5(14) . . ?
N1 C1 N2 102.8(11) . . ?
C9 C1 N2 134.4(10) . . ?
C9 C1 N1 122.6(12) . . ?
C32 C41 C42 116.3(12) . . ?
C32 C41 H41 121.8 . . ?
C42 C41 H41 121.8 . . ?
N7 C24 H24A 105.9 . . ?
N7 C24 H24B 105.9 . . ?
N7 C24 C25 126(2) . . ?
H24A C24 H24B 106.3 . . ?
C25 C24 H24A 105.9 . . ?
C25 C24 H24B 105.9 . . ?
N13 C35 C34 102.9(10) . . ?
C37 C35 N13 126.7(15) . . ?
C37 C35 C34 130.2(16) . . ?
C48 C47 C49 127.2(13) . . ?
C48 C47 C46 112.4(15) . . ?
C46 C47 C49 120.4(15) . . ?
C21 C22 H22 117.9 . . ?
C23 C22 C21 124.2(15) . . ?
C23 C22 H22 117.9 . . ?
C2 C7 H7 124.1 . . ?
C2 C7 C6 111.9(15) . . ?
C6 C7 H7 124.1 . . ?
C12 C23 H23 120.1 . . ?
C22 C23 C12 119.8(13) . . ?
C22 C23 H23 120.1 . . ?
N8 C19 H19A 106.8 . . ?
N8 C19 H19B 106.8 . . ?
H19A C19 H19B 106.6 . . ?
C18 C19 N8 122.1(18) . . ?
C18 C19 H19A 106.8 . . ?
C18 C19 H19B 106.8 . . ?
C59 C60 H60 125.1 . . ?
C61 C60 C59 109.7(18) . . ?
C61 C60 H60 125.1 . . ?
C47 C49 C50 117.1(14) . . ?
C61 C49 C50 111.9(16) . . ?
C61 C49 C47 131.0(17) . . ?
N15 C51 N16 111.0(18) . . ?
N15 C51 C59 121.7(17) . . ?
N16 C51 C59 126.7(18) . . ?
N8 C20 C21 122.5(16) . . ?
N8 C20 H20 118.7 . . ?
C21 C20 H20 118.7 . . ?
N7 C18 C19 109.9(16) . . ?
N7 C18 H18A 109.7 . . ?
N7 C18 H18B 109.7 . . ?
C19 C18 H18A 109.7 . . ?
C19 C18 H18B 109.7 . . ?
H18A C18 H18B 108.2 . . ?
N2 C8 H8A 109.5 . . ?
N2 C8 H8B 109.5 . . ?
N2 C8 H8C 109.5 . . ?
H8A C8 H8B 109.5 . . ?
H8A C8 H8C 109.5 . . ?
H8B C8 H8C 109.5 . . ?
C34 C40 H40 118.1 . . ?
C39 C40 C34 123.8(15) . . ?
C39 C40 H40 118.1 . . ?
N5 C48 C47 128.6(13) . . ?
N5 C48 H48 115.7 . . ?
C47 C48 H48 115.7 . . ?
C5 C6 C7 121.3(15) . . ?
C5 C6 H6 119.3 . . ?
C7 C6 H6 119.3 . . ?
C14 C45 H45 122.2 . . ?
C14 C45 C46 115.6(17) . . ?
C46 C45 H45 122.2 . . ?
N9 C26 H26 126.4 . . ?
C27 C26 N9 107.3(15) . . ?
C27 C26 H26 126.4 . . ?
N7 C17 H17A 109.2 . . ?
N7 C17 H17B 109.2 . . ?
C16 C17 N7 111.9(14) . . ?
C16 C17 H17A 109.2 . . ?
C16 C17 H17B 109.2 . . ?
H17A C17 H17B 107.9 . . ?
C35 C37 H37 126.5 . . ?
C35 C37 C38 107.0(15) . . ?
C38 C37 H37 126.5 . . ?
N13 C36 H36A 109.5 . . ?
N13 C36 H36B 109.5 . . ?
N13 C36 H36C 109.5 . . ?
H36A C36 H36B 109.5 . . ?
H36A C36 H36C 109.5 . . ?
H36B C36 H36C 109.5 . . ?
C53 C54 H54 121.1 . . ?
C53 C54 C55 118(2) . . ?
C55 C54 H54 121.1 . . ?
C54 C53 N15 121(2) . . ?
C52 C53 N15 107.1(19) . . ?
C52 C53 C54 131(2) . . ?
C37 C38 H38 116.9 . . ?
C39 C38 C37 126.3(15) . . ?
C39 C38 H38 116.9 . . ?
C40 C39 C38 117.7(16) . . ?
C40 C39 H39 121.2 . . ?
C38 C39 H39 121.2 . . ?
C47 C46 C45 123.0(17) . . ?
C47 C46 H46 118.5 . . ?
C45 C46 H46 118.5 . . ?
N9 C25 C24 104.0(13) . . ?
N9 C25 H25A 110.9 . . ?
N9 C25 H25B 110.9 . . ?
C24 C25 H25A 110.9 . . ?
C24 C25 H25B 110.9 . . ?
H25A C25 H25B 109.0 . . ?
C60 C61 H61 115.3 . . ?
C49 C61 C60 129.4(19) . . ?
C49 C61 H61 115.3 . . ?
C54 C55 H55 121.8 . . ?
C56 C55 C54 116(2) . . ?
C56 C55 H55 121.8 . . ?
N16 C58 H58A 110.7 . . ?
N16 C58 H58B 110.8 . . ?
N16 C58 H58C 106.9 . . ?
H58A C58 H58B 109.5 . . ?
H58A C58 H58C 109.5 . . ?
H58B C58 H58C 109.5 . . ?
C55 C56 H56 120.1 . . ?
C55 C56 C57 120(2) . . ?
C57 C56 H56 120.1 . . ?
N16 C52 C53 113(2) . . ?
N16 C52 C57 136(2) . . ?
C53 C52 C57 108(2) . . ?
C56 C57 H57 117.7 . . ?
C52 C57 C56 125(2) . . ?
C52 C57 H57 117.7 . . ?
F8 B3 F9 115.1(18) . . ?
F8 B3 F11 116(2) . . ?
F10 B3 F8 121(3) . . ?
F10 B3 F9 91(3) . . ?
F10 B3 F11 119(3) . . ?
F11 B3 F9 83.9(19) . . ?
F1A B6 F19 109.5 . . ?
F1A B6 F1B 109.5 . . ?
F1A B6 F1C 109.5 . . ?
F1B B6 F19 109.4 . . ?
F1C B6 F19 109.4 . . ?
F1C B6 F1B 109.5 . . ?
F12 B4 F14 109.5 . . ?
F12 B4 F15 109.5 . . ?
F13 B4 F12 109.4 . . ?
F13 B4 F14 109.5 . . ?
F13 B4 F15 109.5 . . ?
F15 B4 F14 109.4 . . ?
F1E B7 F1D 109.5 . . ?
F1E B7 F1G 109.4 . . ?
F1F B7 F1D 109.5 . . ?
F1F B7 F1E 109.5 . . ?
F1F B7 F1G 109.5 . . ?
F1G B7 F1D 109.5 . . ?
F16 B5 F17 109.5 . . ?
F16 B5 F18 109.5 . . ?
F16 B5 F1H 109.5 . . ?
F17 B5 F18 109.5 . . ?
F1H B5 F17 109.4 . . ?
F1H B5 F18 109.5 . . ?

loop_
_geom_bond_atom_site_label_1
_geom_bond_atom_site_label_2
_geom_bond_distance
_geom_bond_site_symmetry_2
_geom_bond_publ_flag
Fe3 F1 2.048(7) . ?
Fe3 F1 2.048(7) 6 ?
Fe3 N3 2.202(11) . ?
Fe3 N3 2.202(11) 6 ?
Fe3 N1 2.104(12) 6 ?
Fe3 N1 2.104(12) . ?
Fe5 F1 1.922(8) . ?
Fe5 F1 1.921(8) 6 ?
Fe5 F2 1.932(5) 6 ?
Fe5 F2 1.932(5) . ?
Fe5 F3 1.898(8) 6 ?
Fe5 F3 1.898(8) . ?
Fe4 F2 2.089(8) 6 ?
Fe4 F3 2.112(6) 6 ?
Fe4 N11 2.123(12) 6 ?
Fe4 N12 2.136(9) 6 ?
Fe4 N14 2.189(15) . ?
Fe4 N15 2.109(15) . ?
Fe2 N4 1.962(13) . ?
Fe2 N6 1.960(12) . ?
Fe2 N10 1.981(11) . ?
Fe2 N5 1.932(14) . ?
Fe2 N9 1.951(13) . ?
Fe2 N8 1.935(10) . ?
N2 C2 1.439(19) . ?
N2 C1 1.441(17) . ?
N2 C8 1.542(19) . ?
N11 C31 1.314(16) . ?
N11 C32 1.436(15) . ?
N3 C9 1.366(16) . ?
N3 C10 1.270(16) . ?
N4 C21 1.351(16) . ?
N4 C13 1.336(18) . ?
N6 C16 1.356(19) . ?
N6 C15 1.251(18) . ?
N10 C28 1.425(19) . ?
N10 C27 1.27(2) . ?
N5 C14 1.347(18) . ?
N5 C48 1.362(19) . ?
N12 C33 1.253(16) . ?
N12 C34 1.413(16) . ?
N14 C59 1.277(19) . ?
N14 C50 1.275(19) . ?
N13 C33 1.368(15) . ?
N13 C35 1.385(17) . ?
N13 C36 1.513(19) . ?
N1 C3 1.314(18) . ?
N1 C1 1.423(15) . ?
N15 C51 1.32(2) . ?
N15 C53 1.44(2) . ?
N9 C26 1.49(2) . ?
N9 C25 1.453(19) . ?
N16 C51 1.45(3) . ?
N16 C58 1.58(3) . ?
N16 C52 1.30(3) . ?
N8 C19 1.47(2) . ?
N8 C20 1.24(2) . ?
N7 C24 1.34(3) . ?
N7 C18 1.44(3) . ?
N7 C17 1.50(2) . ?
C30 C31 1.39(2) . ?
C30 C29 1.517(19) . ?
C30 C42 1.392(18) . ?
C31 H31 0.9500 . ?
C63 H63 0.9500 . ?
C63 C9 1.345(17) . ?
C63 C62 1.418(19) . ?
C11 C10 1.378(17) . ?
C11 C62 1.388(19) . ?
C11 C12 1.39(2) . ?
C43 H43 0.9500 . ?
C43 C29 1.292(19) . ?
C43 C44 1.409(19) . ?
C29 C28 1.381(19) . ?
C44 H44 0.9500 . ?
C44 C27 1.33(2) . ?
C9 C1 1.360(18) . ?
C10 H10 0.9500 . ?
C21 C22 1.39(2) . ?
C21 C20 1.28(2) . ?
C3 C2 1.414(19) . ?
C3 C4 1.446(19) . ?
C16 H16A 0.9900 . ?
C16 H16B 0.9900 . ?
C16 C17 1.469(15) . ?
C33 C32 1.415(18) . ?
C62 H62 0.9500 . ?
C32 C41 1.319(19) . ?
C59 C60 1.40(2) . ?
C59 C51 1.51(3) . ?
C42 H42 0.9500 . ?
C42 C41 1.421(19) . ?
C50 H50 0.9500 . ?
C50 C49 1.47(2) . ?
C28 H28 0.9500 . ?
C2 C7 1.35(2) . ?
C5 H5 0.9500 . ?
C5 C4 1.41(2) . ?
C5 C6 1.31(2) . ?
C13 H13 0.9500 . ?
C13 C12 1.384(19) . ?
C14 C15 1.50(2) . ?
C14 C45 1.37(2) . ?
C15 H15 0.9500 . ?
C34 C35 1.48(2) . ?
C34 C40 1.35(2) . ?
C4 H4 0.9500 . ?
C27 C26 1.48(2) . ?
C12 C23 1.42(2) . ?
C41 H41 0.9500 . ?
C24 H24A 0.9900 . ?
C24 H24B 0.9900 . ?
C24 C25 1.50(2) . ?
C35 C37 1.358(17) . ?
C47 C49 1.41(2) . ?
C47 C48 1.40(2) . ?
C47 C46 1.407(18) . ?
C22 H22 0.9500 . ?
C22 C23 1.30(2) . ?
C7 H7 0.9500 . ?
C7 C6 1.41(2) . ?
C23 H23 0.9500 . ?
C19 H19A 0.9900 . ?
C19 H19B 0.9900 . ?
C19 C18 1.46(2) . ?
C60 H60 0.9500 . ?
C60 C61 1.40(3) . ?
C49 C61 1.28(2) . ?
C20 H20 0.9500 . ?
C18 H18A 0.9900 . ?
C18 H18B 0.9900 . ?
C8 H8A 0.9800 . ?
C8 H8B 0.9800 . ?
C8 H8C 0.9800 . ?
C40 H40 0.9500 . ?
C40 C39 1.34(2) . ?
C48 H48 0.9500 . ?
C6 H6 0.9500 . ?
C45 H45 0.9500 . ?
C45 C46 1.43(2) . ?
C26 H26 0.9500 . ?
C17 H17A 0.9900 . ?
C17 H17B 0.9900 . ?
C37 H37 0.9500 . ?
C37 C38 1.45(3) . ?
C36 H36A 0.9800 . ?
C36 H36B 0.9800 . ?
C36 H36C 0.9800 . ?
C54 H54 0.9500 . ?
C54 C53 1.40(3) . ?
C54 C55 1.46(3) . ?
C53 C52 1.32(3) . ?
C38 H38 0.9500 . ?
C38 C39 1.40(2) . ?
C39 H39 0.9500 . ?
C46 H46 0.9500 . ?
C25 H25A 0.9900 . ?
C25 H25B 0.9900 . ?
C61 H61 0.9500 . ?
C55 H55 0.9500 . ?
C55 C56 1.33(3) . ?
C58 H58A 0.9800 . ?
C58 H58B 0.9801 . ?
C58 H58C 0.9799 . ?
C56 H56 0.9500 . ?
C56 C57 1.48(3) . ?
C52 C57 1.44(3) . ?
C57 H57 0.9500 . ?
F8 B3 1.40(4) . ?
F9 B3 1.71(5) . ?
F10 B3 1.28(3) . ?
F11 B3 1.56(4) . ?
B6 F19 1.4191 . ?
B6 F1A 1.4182 . ?
B6 F1B 1.4188 . ?
B6 F1C 1.4183 . ?
B4 F12 1.4184 . ?
B4 F13 1.4180 . ?
B4 F14 1.4192 . ?
B4 F15 1.4185 . ?
B7 F1D 1.4191 . ?
B7 F1E 1.4186 . ?
B7 F1F 1.4182 . ?
B7 F1G 1.4190 . ?
B5 F16 1.4185 . ?
B5 F17 1.4186 . ?
B5 F18 1.4191 . ?
B5 F1H 1.4185 . ?

loop_
_geom_torsion_atom_site_label_1
_geom_torsion_atom_site_label_2
_geom_torsion_atom_site_label_3
_geom_torsion_atom_site_label_4
_geom_torsion
_geom_torsion_site_symmetry_1
_geom_torsion_site_symmetry_2
_geom_torsion_site_symmetry_3
_geom_torsion_site_symmetry_4
_geom_torsion_publ_flag
Fe3 N3 C9 C63 -170.6(11) . . . . ?
Fe3 N3 C9 C1 12.4(16) . . . . ?
Fe3 N3 C10 C11 170.3(11) . . . . ?
Fe3 N1 C3 C2 -172.8(11) . . . . ?
Fe3 N1 C3 C4 8(3) . . . . ?
Fe3 N1 C1 N2 176.6(8) . . . . ?
Fe3 N1 C1 C9 1.8(17) . . . . ?
Fe4 N11 C31 C30 173.3(11) 6 . . . ?
Fe4 N11 C32 C33 8.2(14) 6 . . . ?
Fe4 N11 C32 C41 -171.0(10) 6 . . . ?
Fe4 N12 C33 N13 174.3(8) 6 . . . ?
Fe4 N12 C33 C32 1.4(19) 6 . . . ?
Fe4 N12 C34 C35 -170.9(10) 6 . . . ?
Fe4 N12 C34 C40 -9(4) 6 . . . ?
Fe4 N14 C59 C60 -166.2(14) . . . . ?
Fe4 N14 C59 C51 9.0(16) . . . . ?
Fe4 N14 C50 C49 168.9(9) . . . . ?
Fe4 N15 C51 N16 173.5(14) . . . . ?
Fe4 N15 C51 C59 2(2) . . . . ?
Fe4 N15 C53 C54 9(3) . . . . ?
Fe4 N15 C53 C52 179.6(15) . . . . ?
Fe2 N4 C21 C22 173.9(12) . . . . ?
Fe2 N4 C21 C20 1.3(19) . . . . ?
Fe2 N4 C13 C12 177.0(12) . . . . ?
Fe2 N6 C16 C17 -78(2) . . . . ?
Fe2 N6 C15 C14 -4.0(15) . . . . ?
Fe2 N10 C28 C29 -177.1(9) . . . . ?
Fe2 N10 C27 C44 174.1(14) . . . . ?
Fe2 N10 C27 C26 4(2) . . . . ?
Fe2 N5 C14 C15 -2.7(14) . . . . ?
Fe2 N5 C14 C45 174.4(12) . . . . ?
Fe2 N5 C48 C47 -177.7(10) . . . . ?
Fe2 N9 C26 C27 17.9(16) . . . . ?
Fe2 N9 C25 C24 -81(2) . . . . ?
Fe2 N8 C19 C18 -85.8(18) . . . . ?
Fe2 N8 C20 C21 -3(3) . . . . ?
F1 Fe5 F3 Fe4 90.9(3) . . . 6 ?
F2 Fe5 F3 Fe4 0.2(4) . . . 6 ?
F2 Fe5 F3 Fe4 -175.1(4) 6 . . 6 ?
F3 Fe5 F3 Fe4 -92.7(4) 6 . . 6 ?
N2 C2 C7 C6 179.3(14) . . . . ?
N11 C32 C41 C42 1(2) . . . . ?
N3 C9 C1 N2 177.5(14) . . . . ?
N3 C9 C1 N1 -9.7(19) . . . . ?
N4 C21 C22 C23 13(3) . . . . ?
N4 C21 C20 N8 1(3) . . . . ?
N4 C13 C12 C11 171.5(15) . . . . ?
N4 C13 C12 C23 4(2) . . . . ?
N6 C16 C17 N7 60(3) . . . . ?
N10 C27 C26 N9 -14(2) . . . . ?
N5 C14 C15 N6 4.3(16) . . . . ?
N5 C14 C45 C46 5(2) . . . . ?
N12 C33 C32 N11 -6.2(19) . . . . ?
N12 C33 C32 C41 172.9(15) . . . . ?
N12 C34 C35 N13 -7.3(17) . . . . ?
N12 C34 C35 C37 177.2(17) . . . . ?
N12 C34 C40 C39 -169(2) . . . . ?
N14 C59 C60 C61 -7(2) . . . . ?
N14 C59 C51 N15 -7(2) . . . . ?
N14 C59 C51 N16 -177.9(19) . . . . ?
N14 C50 C49 C47 -179.3(12) . . . . ?
N14 C50 C49 C61 1(2) . . . . ?
N13 C33 C32 N11 -177.8(12) . . . . ?
N13 C33 C32 C41 1(2) . . . . ?
N13 C35 C37 C38 -174.7(17) . . . . ?
N1 C3 C2 N2 -1.3(18) . . . . ?
N1 C3 C2 C7 -172.3(18) . . . . ?
N1 C3 C4 C5 176.1(18) . . . . ?
N15 C53 C52 N16 11(3) . . . . ?
N15 C53 C52 C57 174.5(17) . . . . ?
N16 C52 C57 C56 176(3) . . . . ?
N8 C19 C18 N7 59(2) . . . . ?
N7 C24 C25 N9 59(3) . . . . ?
C30 C29 C28 N10 -179.0(12) . . . . ?
C30 C42 C41 C32 -12(2) . . . . ?
C31 N11 C32 C33 -175.2(12) . . . . ?
C31 N11 C32 C41 5.6(19) . . . . ?
C31 C30 C29 C43 148.1(16) . . . . ?
C31 C30 C29 C28 -26.4(18) . . . . ?
C31 C30 C42 C41 14(2) . . . . ?
C63 C9 C1 N2 1(3) . . . . ?
C63 C9 C1 N1 173.4(13) . . . . ?
C11 C12 C23 C22 -169.9(16) . . . . ?
C43 C29 C28 N10 7(2) . . . . ?
C43 C44 C27 N10 2(3) . . . . ?
C43 C44 C27 C26 172.2(15) . . . . ?
C29 C30 C31 N11 -175.1(13) . . . . ?
C29 C30 C42 C41 -176.9(13) . . . . ?
C29 C43 C44 C27 -2(2) . . . . ?
C44 C43 C29 C30 -176.3(13) . . . . ?
C44 C43 C29 C28 -3(2) . . . . ?
C44 C27 C26 N9 174.3(13) . . . . ?
C9 N3 C10 C11 1(2) . . . . ?
C9 C63 C62 C11 4(2) . . . . ?
C10 N3 C9 C63 0(2) . . . . ?
C10 N3 C9 C1 -177.3(14) . . . . ?
C10 C11 C62 C63 -3(2) . . . . ?
C10 C11 C12 C13 -18(2) . . . . ?
C10 C11 C12 C23 147.0(15) . . . . ?
C21 N4 C13 C12 4(2) . . . . ?
C21 C22 C23 C12 -4(3) . . . . ?
C3 N1 C1 N2 2.1(15) . . . . ?
C3 N1 C1 C9 -172.7(14) . . . . ?
C3 C2 C7 C6 -12(3) . . . . ?
C16 N6 C15 C14 -174.7(12) . . . . ?
C33 N12 C34 C35 7.3(18) . . . . ?
C33 N12 C34 C40 169(3) . . . . ?
C33 N13 C35 C34 5.3(17) . . . . ?
C33 N13 C35 C37 -179.0(17) . . . . ?
C33 C32 C41 C42 -177.6(15) . . . . ?
C62 C63 C9 N3 -2(2) . . . . ?
C62 C63 C9 C1 174.7(14) . . . . ?
C62 C11 C10 N3 1(2) . . . . ?
C62 C11 C12 C13 157.4(14) . . . . ?
C62 C11 C12 C23 -37(2) . . . . ?
C32 N11 C31 C30 -3(2) . . . . ?
C59 N14 C50 C49 -2(2) . . . . ?
C59 C60 C61 C49 6(3) . . . . ?
C42 C30 C31 N11 -6(2) . . . . ?
C42 C30 C29 C43 -20(2) . . . . ?
C42 C30 C29 C28 165.6(14) . . . . ?
C50 N14 C59 C60 6(2) . . . . ?
C50 N14 C59 C51 -179.2(13) . . . . ?
C50 C49 C61 C60 -4(3) . . . . ?
C28 N10 C27 C44 2(3) . . . . ?
C28 N10 C27 C26 -167.5(15) . . . . ?
C2 N2 C1 N1 -3.0(14) . . . . ?
C2 N2 C1 C9 170.9(15) . . . . ?
C2 C3 C4 C5 -3(2) . . . . ?
C2 C7 C6 C5 13(2) . . . . ?
C13 N4 C21 C22 -12(2) . . . . ?
C13 N4 C21 C20 175.4(17) . . . . ?
C13 C12 C23 C22 -4(2) . . . . ?
C14 N5 C48 C47 1(2) . . . . ?
C14 C45 C46 C47 -2(3) . . . . ?
C15 N6 C16 C17 92(2) . . . . ?
C15 C14 C45 C46 -178.2(14) . . . . ?
C34 N12 C33 N13 -4.2(17) . . . . ?
C34 N12 C33 C32 -177.1(14) . . . . ?
C34 C35 C37 C38 0(3) . . . . ?
C34 C40 C39 C38 -3(4) . . . . ?
C4 C3 C2 N2 177.9(12) . . . . ?
C4 C3 C2 C7 7(3) . . . . ?
C4 C5 C6 C7 -12(3) . . . . ?
C27 N10 C28 C29 -6(2) . . . . ?
C12 C11 C10 N3 176.8(16) . . . . ?
C12 C11 C62 C63 -179.6(14) . . . . ?
C1 N2 C2 C3 2.6(15) . . . . ?
C1 N2 C2 C7 174.3(15) . . . . ?
C1 N1 C3 C2 -0.5(19) . . . . ?
C1 N1 C3 C4 -179.5(17) . . . . ?
C24 N7 C18 C19 -100(2) . . . . ?
C24 N7 C17 C16 64(2) . . . . ?
C35 N13 C33 N12 -1.0(17) . . . . ?
C35 N13 C33 C32 171.4(14) . . . . ?
C35 C34 C40 C39 -8(3) . . . . ?
C35 C37 C38 C39 -12(3) . . . . ?
C47 C49 C61 C60 177.1(16) . . . . ?
C22 C21 C20 N8 -170.4(19) . . . . ?
C19 N8 C20 C21 -178.5(19) . . . . ?
C60 C59 C51 N15 168.0(17) . . . . ?
C60 C59 C51 N16 -3(3) . . . . ?
C49 C47 C48 N5 177.6(14) . . . . ?
C49 C47 C46 C45 -177.2(16) . . . . ?
C51 N15 C53 C54 -174.5(19) . . . . ?
C51 N15 C53 C52 -3(2) . . . . ?
C51 N16 C52 C53 -13(3) . . . . ?
C51 N16 C52 C57 -170(2) . . . . ?
C51 C59 C60 C61 178.4(15) . . . . ?
C20 N8 C19 C18 89(3) . . . . ?
C20 C21 C22 C23 -176(2) . . . . ?
C18 N7 C24 C25 61(3) . . . . ?
C18 N7 C17 C16 -108(2) . . . . ?
C8 N2 C2 C3 -170.3(15) . . . . ?
C8 N2 C2 C7 1(2) . . . . ?
C8 N2 C1 N1 169.9(14) . . . . ?
C8 N2 C1 C9 -16(2) . . . . ?
C40 C34 C35 N13 -174.9(15) . . . . ?
C40 C34 C35 C37 10(3) . . . . ?
C48 N5 C14 C15 178.4(11) . . . . ?
C48 N5 C14 C45 -5(2) . . . . ?
C48 C47 C49 C50 -25.8(19) . . . . ?
C48 C47 C49 C61 153.4(17) . . . . ?
C48 C47 C46 C45 0(2) . . . . ?
C6 C5 C4 C3 6(3) . . . . ?
C45 C14 C15 N6 -172.8(14) . . . . ?
C26 N9 C25 C24 116.7(18) . . . . ?
C17 N7 C24 C25 -111(2) . . . . ?
C17 N7 C18 C19 72(2) . . . . ?
C37 C38 C39 C40 15(4) . . . . ?
C36 N13 C33 N12 175.7(15) . . . . ?
C36 N13 C33 C32 -12(2) . . . . ?
C36 N13 C35 C34 -171.3(16) . . . . ?
C36 N13 C35 C37 4(3) . . . . ?
C54 C53 C52 N16 -179(2) . . . . ?
C54 C53 C52 C57 -16(4) . . . . ?
C54 C55 C56 C57 -3(3) . . . . ?
C53 N15 C51 N16 -5(2) . . . . ?
C53 N15 C51 C59 -176.4(16) . . . . ?
C53 C54 C55 C56 7(3) . . . . ?
C53 C52 C57 C56 19(3) . . . . ?
C46 C47 C49 C50 150.4(14) . . . . ?
C46 C47 C49 C61 -30(2) . . . . ?
C46 C47 C48 N5 1.1(19) . . . . ?
C25 N9 C26 C27 -176.6(15) . . . . ?
C55 C54 C53 N15 172.7(18) . . . . ?
C55 C54 C53 C52 4(4) . . . . ?
C55 C56 C57 C52 -11(3) . . . . ?
C58 N16 C51 N15 -171(3) . . . . ?
C58 N16 C51 C59 0(4) . . . . ?
C58 N16 C52 C53 169(3) . . . . ?
C58 N16 C52 C57 12(5) . . . . ?
C52 N16 C51 N15 11(3) . . . . ?
C52 N16 C51 C59 -177.7(18) . . . . ?

loop_
_twin_individual_id
_twin_individual_mass_fraction_refined
1 0.51397
2 0.48603
